data_7114056
loop_
_publ_author_name
'Ward, Benjamin D.'
'Clot, Eric'
'Dubberley, Stuart R.'
'Gade, Lutz H.'
'Mountford, Philip'

_publ_section_title
;
 Synthesis and reactivity of the imidotungsten methyl cation
 [W(N2Npy)(NPh)Me]+: CO2 adds to the W???NPh bond and does not insert into
 the W???Me bondElectronic supplementary information (ESI) available:
 crystal data for 2, DFT/computational notes, supporting characterising
 data and selected experimental details for the new compounds. See
 http://www.rsc.org/suppdata/cc/b2/b208327b/
;
_journal_issue 22
_journal_name_full 'Chemical Communications'
_journal_page_first 2618
_journal_paper_doi 10.1039/b208327b
_journal_year 2002
_chemical_compound_source
;
?
;
_chemical_formula_moiety ' C23 H40 N4 Si2 W1 '
_chemical_formula_sum 'C23 H40 N4 Si2 W'
_chemical_formula_weight 612.62
_chemical_name_systematic
;                                                                               
 [W{(2-C5NH4)C(Me)(CH2NSiMe3)2}(NPh)Me2]                                                                              
;
_space_group_IT_number 14
_symmetry_cell_setting monoclinic
_symmetry_space_group_name_Hall '-P 2yn'
_symmetry_space_group_name_H-M 'P 1 21/n 1'
_atom_sites_solution_hydrogens geom
_atom_sites_solution_primary direct
_cell_angle_alpha 90.00
_cell_angle_beta 91.659(1)
_cell_angle_gamma 90.00
_cell_formula_units_Z 4
_cell_length_a 10.6452(2)
_cell_length_b 16.4633(3)
_cell_length_c 15.2794(2)
_cell_measurement_reflns_used 6261
_cell_measurement_temperature 150
_cell_measurement_theta_max 27.485
_cell_measurement_theta_min 2.910
_cell_volume 2676.67(8)
_computing_cell_refinement
;                                                                               
KappaCCD software 'DENZO' (Otwinowski & Minor, 1996)                            
;
_computing_data_collection
;                                                                               
KappaCCD software 'Collect' (Nonius, 2000)                                      
;
_computing_data_reduction
;                                                                               
KappaCCD software 'DENZO' (Otwinowski & Minor, 1996)                            
;
_computing_molecular_graphics 'CAMERON (Watkin, Prout and Pearce, 1996)'
_computing_publication_material
;                                                                               
CRYSTALS Issue 10 (Watkin et al., 1996)                                         
;
_computing_structure_refinement
;                                                                               
CRYSTALS Issue 10 (Watkin et al., 1996)                                         
;
_computing_structure_solution 'SIR92 (Altomare, et al., 1994)'
_diffrn_ambient_temperature 150
_diffrn_measurement_device_type 'Nonius KappaCCD'
_diffrn_measurement_method CCD
_diffrn_radiation_type 'Mo K\a'
_diffrn_radiation_wavelength 0.71073
_diffrn_reflns_av_R_equivalents 0.01
_diffrn_reflns_limit_h_max 13
_diffrn_reflns_limit_h_min -13
_diffrn_reflns_limit_k_max 21
_diffrn_reflns_limit_k_min -21
_diffrn_reflns_limit_l_max 19
_diffrn_reflns_limit_l_min -19
_diffrn_reflns_number 12044
_diffrn_reflns_theta_max 27.47
_diffrn_reflns_theta_min 2.91
_diffrn_standards_decay_% 'not measured'
_diffrn_standards_interval_count 'not measured'
_diffrn_standards_interval_time 'not measured'
_diffrn_standards_number 'not measured'
_exptl_absorpt_coefficient_mu 4.42
_exptl_absorpt_correction_T_max 0.643
_exptl_absorpt_correction_T_min 0.413
_exptl_absorpt_correction_type multi-scan
_exptl_crystal_colour 'dark red'
_exptl_crystal_density_diffrn 1.52
_exptl_crystal_density_meas ?
_exptl_crystal_density_method none
_exptl_crystal_description 'block '
_exptl_crystal_F_000 1227.09
_exptl_crystal_size_max 0.30
_exptl_crystal_size_mid 0.20
_exptl_crystal_size_min 0.10
_refine_diff_density_max 1.19
_refine_diff_density_min -0.60
_refine_ls_abs_structure_Flack none
_refine_ls_extinction_coef 71.1(39)
_refine_ls_extinction_method 'Larson 1970 Crystallographic Computing eq 22'
_refine_ls_goodness_of_fit_ref 1.2430
_refine_ls_hydrogen_treatment 'riding model'
_refine_ls_matrix_type full
_refine_ls_number_parameters 272
_refine_ls_number_reflns 4338
_refine_ls_number_restraints 0
_refine_ls_R_factor_gt 0.0227
_refine_ls_shift/su_max 0.01
_refine_ls_structure_factor_coef F
_refine_ls_weighting_details
;
Chebychev polynomial with 2 parameters, Carruthers & Watkin , 1979, 
0.828E-01-.519    
;
_refine_ls_weighting_scheme 'Chebychev polynomial'
_refine_ls_wR_factor_ref 0.0106
_reflns_limit_h_max 13
_reflns_limit_h_min -13
_reflns_limit_k_max 21
_reflns_limit_k_min 0
_reflns_limit_l_max 19
_reflns_limit_l_min 0
_reflns_number_gt 4338
_reflns_number_total 6111
_reflns_threshold_expression >3.00\s(I)
_cod_data_source_file b208327b.txt
_cod_data_source_block COMPOUND_2
_cod_depositor_comments
;
The following automatic conversions were performed:

'_symmetry_cell_setting' value 'Monoclinic ' changed to 'monoclinic'
according to
/usr/data/users/saulius/automatic-downloads/retrospective/RSC/lib/dictionaries/cif_core.dic
dictionary named 'cif_core.dic' version 2.4.2 from 2011-04-26.

Automatic conversion script
Id: cif_fix_values 2281 2013-09-26 08:29:07Z andrius 

The following automatic conversions were performed:

'_exptl_crystal_density_meas' value 'not measured' was changed to '?'
- the value is perceived as not measured.

Automatic conversion script
Id: cif_fix_values 3008 2015-01-20 13:52:24Z robertas 

The following automatic conversions were performed:

'_atom_sites_solution_primary' value 'direct methods' was changed to
'direct'.

'_atom_sites_solution_hydrogens' value 'geometric' was changed to
'geom'.

Automatic conversion script
Id: cif_fix_values 6452 2018-10-05 10:23:21Z andrius 
;
_cod_original_sg_symbol_H-M 'P 1 21/n 1 '
_cod_original_formula_sum ' C23 H40 N4 Si2 W1 '
_cod_database_code 7114056

loop_
_symmetry_equiv_pos_as_xyz
x,y,z
-x,-y,-z
-x+1/2,y+1/2,-z+1/2
x+1/2,-y+1/2,z+1/2

loop_
_atom_site_label
_atom_site_fract_x
_atom_site_fract_y
_atom_site_fract_z
_atom_site_U_iso_or_equiv
_atom_site_occupancy
_atom_site_adp_type
W1 0.237863(6) 0.247246(7) 0.386340(4) 0.0172 1.0000 Uani
N1 0.10629(18) 0.30981(11) 0.39420(12) 0.0216 1.0000 Uani
N2 0.22724(17) 0.1635(1) 0.48039(11) 0.0207 1.0000 Uani
N3 0.19528(16) 0.15889(11) 0.2965(1) 0.0201 1.0000 Uani
N4 0.43910(17) 0.19381(11) 0.37012(11) 0.0222 1.0000 Uani
Si1 0.11065(6) 0.16617(4) 0.56007(4) 0.0261 1.0000 Uani
Si2 0.10304(5) 0.16757(4) 0.20055(4) 0.0227 1.0000 Uani
C1 0.0234(2) 0.37564(12) 0.39351(13) 0.0197 1.0000 Uani
C2 0.0675(2) 0.45246(14) 0.37170(16) 0.0290 1.0000 Uani
C3 -0.0154(3) 0.51753(15) 0.36860(17) 0.0368 1.0000 Uani
C4 -0.1399(3) 0.50687(15) 0.38618(18) 0.0356 1.0000 Uani
C5 -0.1836(2) 0.43054(16) 0.40947(18) 0.0346 1.0000 Uani
C6 -0.1028(2) 0.36493(15) 0.41378(15) 0.0290 1.0000 Uani
C7 0.3051(2) 0.32113(13) 0.27299(13) 0.0269 1.0000 Uani
C8 0.3512(2) 0.32977(14) 0.47298(14) 0.0273 1.0000 Uani
C9 0.53839(19) 0.2426(2) 0.35656(12) 0.0285 1.0000 Uani
C10 0.6569(2) 0.21364(17) 0.33946(16) 0.0336 1.0000 Uani
C11 0.6748(2) 0.13045(19) 0.33521(18) 0.0391 1.0000 Uani
C12 0.5740(2) 0.07971(17) 0.35014(15) 0.0307 1.0000 Uani
C13 0.4563(2) 0.11259(13) 0.36734(14) 0.0225 1.0000 Uani
C14 0.3419(2) 0.06276(14) 0.38534(14) 0.0252 1.0000 Uani
C15 0.3715(2) -0.02865(14) 0.38796(17) 0.0310 1.0000 Uani
C16 0.2926(2) 0.08577(13) 0.47581(15) 0.0248 1.0000 Uani
C17 0.2401(2) 0.07519(12) 0.31209(15) 0.0264 1.0000 Uani
C18 -0.0387(3) 0.12820(18) 0.5087(2) 0.0512 1.0000 Uani
C19 0.0881(2) 0.26955(13) 0.60582(15) 0.0309 1.0000 Uani
C20 0.1575(3) 0.09837(17) 0.65424(19) 0.0498 1.0000 Uani
C21 0.0135(3) 0.07131(16) 0.18181(18) 0.0399 1.0000 Uani
C22 -0.01582(17) 0.2509(2) 0.20680(13) 0.0302 1.0000 Uani
C23 0.2017(2) 0.18346(19) 0.10303(15) 0.0383 1.0000 Uani
H21 0.1582 0.46038 0.35847 0.0360 1.0000 Uiso
H31 0.0163 0.57277 0.35333 0.0442 1.0000 Uiso
H41 -0.1992 0.55392 0.38250 0.0433 1.0000 Uiso
H51 -0.2743 0.42279 0.42274 0.0410 1.0000 Uiso
H61 -0.1339 0.31020 0.43150 0.0358 1.0000 Uiso
H71 0.3860 0.29812 0.25228 0.0351 1.0000 Uiso
H72 0.3188 0.37871 0.29208 0.0351 1.0000 Uiso
H73 0.2406 0.31964 0.22411 0.0351 1.0000 Uiso
H81 0.4380 0.30757 0.48086 0.0354 1.0000 Uiso
H82 0.3110 0.33390 0.53118 0.0354 1.0000 Uiso
H83 0.3548 0.38488 0.44561 0.0354 1.0000 Uiso
H91 0.52550 0.3027 0.35899 0.0351 1.0000 Uiso
H101 0.7286 0.25165 0.33032 0.0433 1.0000 Uiso
H111 0.7589 0.10737 0.32158 0.0461 1.0000 Uiso
H121 0.5851 0.01941 0.34874 0.0375 1.0000 Uiso
H151 0.2930 -0.05954 0.40021 0.0395 1.0000 Uiso
H152 0.4362 -0.03974 0.43521 0.0395 1.0000 Uiso
H153 0.4043 -0.04614 0.33025 0.0395 1.0000 Uiso
H161 0.3661 0.08748 0.51811 0.0315 1.0000 Uiso
H162 0.2330 0.04232 0.49377 0.0315 1.0000 Uiso
H171 0.1656 0.04149 0.32722 0.0338 1.0000 Uiso
H172 0.2755 0.05497 0.25623 0.0338 1.0000 Uiso
H181 -0.1069 0.12886 0.5523 0.0621 1.0000 Uiso
H182 -0.0261 0.07141 0.4875 0.0621 1.0000 Uiso
H183 -0.0628 0.16398 0.4581 0.0621 1.0000 Uiso
H191 0.0213 0.26798 0.65049 0.0391 1.0000 Uiso
H192 0.1688 0.28862 0.63397 0.0391 1.0000 Uiso
H193 0.0623 0.30770 0.55764 0.0391 1.0000 Uiso
H201 0.0914 0.09979 0.69937 0.0624 1.0000 Uiso
H202 0.2390 0.11798 0.68071 0.0624 1.0000 Uiso
H203 0.1678 0.04143 0.63281 0.0624 1.0000 Uiso
H211 -0.0395 0.07617 0.12696 0.0498 1.0000 Uiso
H212 -0.0416 0.06100 0.23253 0.0498 1.0000 Uiso
H213 0.0738 0.02518 0.17591 0.0498 1.0000 Uiso
H221 -0.06626 0.2536 0.15063 0.0383 1.0000 Uiso
H222 0.02826 0.3039 0.21699 0.0383 1.0000 Uiso
H223 -0.07292 0.2399 0.25625 0.0383 1.0000 Uiso
H231 0.1464 0.18826 0.04929 0.0490 1.0000 Uiso
H232 0.2518 0.23447 0.11104 0.0490 1.0000 Uiso
H233 0.2601 0.13635 0.09659 0.0490 1.0000 Uiso

loop_
_atom_site_aniso_label
_atom_site_aniso_U_11
_atom_site_aniso_U_22
_atom_site_aniso_U_33
_atom_site_aniso_U_23
_atom_site_aniso_U_13
_atom_site_aniso_U_12
W1 0.01658(4) 0.01740(4) 0.01751(4) 0.00054(6) 0.000983(19) 0.00129(6)
N1 0.0221(8) 0.0223(8) 0.0206(8) 0.0010(7) 0.0023(6) -0.0004(7)
N2 0.0235(8) 0.0190(7) 0.0198(8) 0.0007(7) 0.0024(6) 0.0032(7)
N3 0.0200(8) 0.0198(8) 0.0203(8) 0.0018(6) -0.0034(6) 0.0015(7)
N4 0.0207(8) 0.0258(8) 0.0201(8) -0.0010(6) 0.0001(6) 0.0017(7)
Si1 0.0273(3) 0.0225(3) 0.0289(3) 0.0032(2) 0.0085(2) 0.0017(2)
Si2 0.0199(3) 0.0275(3) 0.0206(3) -0.0017(2) -0.0020(2) 0.0025(2)
C1 0.022(1) 0.0213(9) 0.0157(9) -0.0007(7) 0.0001(7) 0.0054(8)
C2 0.0304(12) 0.022(1) 0.0352(12) 0.0009(9) 0.0041(9) 0.0022(9)
C3 0.0456(14) 0.0251(11) 0.0401(14) 0.006(1) 0.0059(11) 0.008(1)
C4 0.0372(12) 0.0307(11) 0.0390(13) -0.0014(9) 0.001(1) 0.016(1)
C5 0.0253(11) 0.0388(14) 0.0400(14) -0.003(1) 0.006(1) 0.011(1)
C6 0.0279(12) 0.0266(11) 0.0327(12) -0.0008(9) 0.0061(9) 0.0027(9)
C7 0.029(1) 0.0295(11) 0.0225(11) 0.0066(8) 0.0088(9) -0.0038(9)
C8 0.0306(11) 0.025(1) 0.026(1) -0.0091(9) -0.0018(9) -0.0038(9)
C9 0.0254(9) 0.0364(14) 0.0238(8) -0.0019(12) 0.0000(7) -0.0022(12)
C10 0.023(1) 0.0483(13) 0.0295(12) -0.0028(11) 0.0009(8) -0.005(1)
C11 0.0226(11) 0.0601(17) 0.0348(13) -0.0015(13) 0.0032(9) 0.0107(12)
C12 0.0271(11) 0.0388(12) 0.0262(11) -0.001(1) 0.0010(9) 0.008(1)
C13 0.0201(11) 0.0284(11) 0.0188(9) -0.0001(8) -0.0031(7) 0.0039(9)
C14 0.021(1) 0.0264(11) 0.0278(11) -0.0002(8) -0.0025(8) 0.0037(8)
C15 0.0300(11) 0.025(1) 0.0384(12) -0.0023(9) -0.0033(9) 0.0077(9)
C16 0.027(1) 0.0220(9) 0.026(1) 0.0048(9) 0.0038(8) 0.0054(9)
C17 0.0289(11) 0.0185(9) 0.0314(11) -0.0030(8) -0.0064(9) 0.0020(9)
C18 0.0275(12) 0.0395(14) 0.087(2) -0.0110(15) 0.0138(14) -0.0046(11)
C19 0.0380(11) 0.0303(13) 0.0253(9) -0.0002(8) 0.0124(8) 0.0036(8)
C20 0.074(2) 0.0412(14) 0.0360(14) 0.0159(11) 0.0269(14) 0.0150(14)
C21 0.0412(15) 0.0369(14) 0.0404(15) -0.000(1) -0.0163(12) -0.0017(11)
C22 0.0246(8) 0.0355(9) 0.0302(8) -0.0046(18) -0.0066(7) 0.0095(17)
C23 0.0263(12) 0.0690(18) 0.020(1) -0.0032(11) 0.0015(9) 0.0008(12)

loop_
_atom_type_symbol
_atom_type_scat_dispersion_real
_atom_type_scat_dispersion_imag
_atom_type_scat_Cromer_Mann_a1
_atom_type_scat_Cromer_Mann_b1
_atom_type_scat_Cromer_Mann_a2
_atom_type_scat_Cromer_Mann_b2
_atom_type_scat_Cromer_Mann_a3
_atom_type_scat_Cromer_Mann_b3
_atom_type_scat_Cromer_Mann_a4
_atom_type_scat_Cromer_Mann_b4
_atom_type_scat_Cromer_Mann_c
_atom_type_scat_source
'C   ' 0.0020 0.0020 2.3100 20.8439 1.0200 10.2075 1.5886 0.5687 0.8650 51.6512 0.2156 International_Tables_Vol_IV_Table_2.2B
'H   ' 0.0000 0.0000 0.4930 10.5109 0.3229 26.1257 0.1402 3.1424 0.0408 57.7997 0.0030 International_Tables_Vol_IV_Table_2.2B
'N   ' 0.0040 0.0030 12.2126 0.0057 3.1322 9.8933 2.0125 28.9975 1.1663 0.5826 -11.5290 International_Tables_Vol_IV_Table_2.2B
'W   ' -1.4210 6.8720 29.0818 1.7203 15.4300 9.2259 14.4327 0.3217 5.1198 57.0560 9.8875 International_Tables_Vol_IV_Table_2.2B
'Si  ' 0.0720 0.0710 6.2915 2.4386 3.0353 32.3337 1.9891 0.6785 1.5410 81.6937 1.1407 International_Tables_Vol_IV_Table_2.2B

loop_
_geom_angle_atom_site_label_1
_geom_angle_atom_site_label_2
_geom_angle_atom_site_label_3
_geom_angle
_geom_angle_publ_flag
N1 W1 N2 107.19(8) yes
N1 W1 N3 107.68(8) yes
N2 W1 N3 88.61(7) yes
N1 W1 N4 165.89(7) yes
N2 W1 N4 83.55(7) yes
N3 W1 N4 81.19(7) yes
N1 W1 C7 90.45(8) yes
N2 W1 C7 162.36(8) yes
N3 W1 C7 86.40(7) yes
N4 W1 C7 78.97(7) yes
N1 W1 C8 91.21(9) yes
N2 W1 C8 91.97(8) yes
N3 W1 C8 160.03(8) yes
N4 W1 C8 79.05(8) yes
C7 W1 C8 87.06(8) yes
W1 N1 C1 164.76(16) yes
W1 N2 Si1 122.36(9) yes
W1 N2 C16 122.26(14) yes
Si1 N2 C16 113.63(14) yes
W1 N3 Si2 127.9(1) yes
W1 N3 C17 119.53(13) yes
Si2 N3 C17 112.51(13) yes
W1 N4 C9 121.17(17) yes
W1 N4 C13 120.13(15) yes
C9 N4 C13 118.5(2) yes
N2 Si1 C18 108.08(12) yes
N2 Si1 C19 112.5(1) yes
C18 Si1 C19 110.39(12) yes
N2 Si1 C20 109.72(11) yes
C18 Si1 C20 109.17(16) yes
C19 Si1 C20 106.90(13) yes
N3 Si2 C21 109.4(1) yes
N3 Si2 C22 112.43(9) yes
C21 Si2 C22 106.69(12) yes
N3 Si2 C23 111.5(1) yes
C21 Si2 C23 107.06(13) yes
C22 Si2 C23 109.58(12) yes
N1 C1 C2 119.29(18) yes
N1 C1 C6 120.7(2) yes
C2 C1 C6 120.0(2) yes
C1 C2 C3 119.4(2) yes
C2 C3 C4 120.8(2) yes
C3 C4 C5 119.9(2) yes
C4 C5 C6 120.4(2) yes
C1 C6 C5 119.5(2) yes
N4 C9 C10 123.3(3) yes
C9 C10 C11 118.6(3) yes
C10 C11 C12 118.7(2) yes
C11 C12 C13 120.1(2) yes
N4 C13 C12 120.8(2) yes
N4 C13 C14 115.09(18) yes
C12 C13 C14 124.1(2) yes
C13 C14 C15 111.91(18) yes
C13 C14 C16 109.23(18) yes
C15 C14 C16 106.99(18) yes
C13 C14 C17 110.49(18) yes
C15 C14 C17 106.66(18) yes
C16 C14 C17 111.52(17) yes
N2 C16 C14 115.72(18) yes
N3 C17 C14 117.14(17) yes

loop_
_geom_bond_atom_site_label_1
_geom_bond_atom_site_label_2
_geom_bond_distance
_geom_bond_publ_flag
W1 N1 1.7455(18) yes
W1 N2 1.9968(17) yes
W1 N3 2.0416(17) yes
W1 N4 2.3357(18) yes
W1 C7 2.250(2) yes
W1 C8 2.228(2) yes
N1 C1 1.397(3) yes
N2 Si1 1.7641(18) yes
N2 C16 1.460(3) yes
N3 Si2 1.7471(17) yes
N3 C17 1.475(3) yes
N4 C9 1.348(3) yes
N4 C13 1.350(3) yes
Si1 C18 1.860(3) yes
Si1 C19 1.858(2) yes
Si1 C20 1.877(3) yes
Si2 C21 1.867(3) yes
Si2 C22 1.871(3) yes
Si2 C23 1.866(3) yes
C1 C2 1.393(3) yes
C1 C6 1.399(3) yes
C2 C3 1.388(3) yes
C3 C4 1.371(4) yes
C4 C5 1.390(4) yes
C5 C6 1.382(3) yes
C9 C10 1.380(3) yes
C10 C11 1.385(4) yes
C11 C12 1.384(4) yes
C12 C13 1.397(3) yes
C13 C14 1.500(3) yes
C14 C15 1.538(3) yes
C14 C16 1.540(3) yes
C14 C17 1.549(3) yes
